data_7128515
loop_
_publ_author_name
'Zeng, Linwei'
'Jin, Jian'
'He, Jixiao'
'Cui, Sunliang'

_publ_section_title
;
 Photo-induced synthesis of \b-sulfonyl imides from carboxylic acids.
;
_journal_issue 55
_journal_name_full 'Chemical communications (Cambridge, England)'
_journal_page_first 6792
_journal_page_last 6795
_journal_paper_doi 10.1039/d1cc02559g
_journal_volume 57
_journal_year 2021
_chemical_formula_moiety 'C22 H22 N2 O7 S'
_chemical_formula_sum 'C22 H22 N2 O7 S'
_chemical_formula_weight 458.47
_space_group_crystal_system triclinic
_space_group_IT_number 2
_space_group_name_Hall '-P 1'
_space_group_name_H-M_alt 'P -1'
_atom_sites_solution_hydrogens geom
_atom_sites_solution_primary dual
_audit_creation_date 2020-06-29
_audit_creation_method
;
Olex2 1.2
(compiled 2018.05.29 svn.r3508 for OlexSys, GUI svn.r5506)
;
_audit_update_record
;
2020-11-20 deposited with the CCDC.	2021-06-03 downloaded from the CCDC.
;
_cell_angle_alpha 70.164(13)
_cell_angle_beta 79.380(16)
_cell_angle_gamma 81.797(18)
_cell_formula_units_Z 2
_cell_length_a 7.266(3)
_cell_length_b 11.193(4)
_cell_length_c 14.501(5)
_cell_measurement_reflns_used 9956
_cell_measurement_temperature 170(2)
_cell_measurement_theta_max 27.09
_cell_measurement_theta_min 2.82
_cell_volume 1086.3(7)
_computing_cell_refinement 'SAINT V8.38A (?, 2016)'
_computing_data_reduction 'SAINT V8.38A (?, 2016)'
_computing_molecular_graphics 'Olex2 (Dolomanov et al., 2009)'
_computing_publication_material 'Olex2 (Dolomanov et al., 2009)'
_computing_structure_refinement 'ShelXL (Sheldrick, 2015)'
_computing_structure_solution 'ShelXT (Sheldrick, 2015)'
_diffrn_ambient_temperature 170.0
_diffrn_measured_fraction_theta_full 0.999
_diffrn_measured_fraction_theta_max 0.997
_diffrn_measurement_device_type 'zju Bruker D8 Venture Ims3.0'
_diffrn_measurement_method '\f and \w scans'
_diffrn_radiation_type MoK\a
_diffrn_radiation_wavelength 0.71073
_diffrn_reflns_av_R_equivalents 0.0254
_diffrn_reflns_av_unetI/netI 0.0265
_diffrn_reflns_Laue_measured_fraction_full 0.999
_diffrn_reflns_Laue_measured_fraction_max 0.997
_diffrn_reflns_limit_h_max 9
_diffrn_reflns_limit_h_min -9
_diffrn_reflns_limit_k_max 14
_diffrn_reflns_limit_k_min -14
_diffrn_reflns_limit_l_max 18
_diffrn_reflns_limit_l_min -18
_diffrn_reflns_number 18134
_diffrn_reflns_point_group_measured_fraction_full 0.999
_diffrn_reflns_point_group_measured_fraction_max 0.997
_diffrn_reflns_theta_full 25.242
_diffrn_reflns_theta_max 27.114
_diffrn_reflns_theta_min 2.817
_diffrn_standards_number 0
_exptl_absorpt_coefficient_mu 0.196
_exptl_absorpt_correction_T_max 0.7455
_exptl_absorpt_correction_T_min 0.7160
_exptl_absorpt_correction_type multi-scan
_exptl_absorpt_process_details
;
SADABS-2016/2 (Bruker,2016/2) was used for absorption correction.
wR2(int) was 0.0682 before and 0.0390 after correction.
The Ratio of minimum to maximum transmission is 0.9604.
The \l/2 correction factor is Not present.
;
_exptl_crystal_colour colourless
_exptl_crystal_colour_primary colourless
_exptl_crystal_density_diffrn 1.402
_exptl_crystal_description plate
_exptl_crystal_F_000 480
_exptl_crystal_size_max 0.38
_exptl_crystal_size_mid 0.23
_exptl_crystal_size_min 0.07
_refine_diff_density_max 0.471
_refine_diff_density_min -0.556
_refine_diff_density_rms 0.053
_refine_ls_extinction_method none
_refine_ls_goodness_of_fit_ref 1.060
_refine_ls_hydrogen_treatment constr
_refine_ls_matrix_type full
_refine_ls_number_parameters 293
_refine_ls_number_reflns 4787
_refine_ls_number_restraints 0
_refine_ls_restrained_S_all 1.060
_refine_ls_R_factor_all 0.0391
_refine_ls_R_factor_gt 0.0356
_refine_ls_shift/su_max 0.002
_refine_ls_shift/su_mean 0.000
_refine_ls_structure_factor_coef Fsqd
_refine_ls_weighting_details 'w=1/[\s^2^(Fo^2^)+(0.0375P)^2^+0.5180P] where P=(Fo^2^+2Fc^2^)/3'
_refine_ls_weighting_scheme calc
_refine_ls_wR_factor_gt 0.0880
_refine_ls_wR_factor_ref 0.0909
_reflns_Friedel_coverage 0.000
_reflns_number_gt 4349
_reflns_number_total 4787
_reflns_threshold_expression 'I > 2\s(I)'
_cod_data_source_file d1cc02559g2.cif
_cod_data_source_block 200629_zlw_12_100_0m
_cod_depositor_comments 'Adding full bibliography for 7128514--7128515.cif.'
_cod_original_cell_volume 1086.2(7)
_cod_database_code 7128515
_shelx_shelxl_version_number 2018/3
_shelx_space_group_comment
;
The symmetry employed for this shelxl refinement is uniquely defined
by the following loop, which should always be used as a source of
symmetry information in preference to the above space-group names.
They are only intended as comments.
;
_shelx_estimated_absorpt_t_max 0.986
_shelx_estimated_absorpt_t_min 0.929
_olex2_refinement_description
;
1. Fixed Uiso
 At 1.2 times of:
  All C(H) groups, All C(H,H) groups
 At 1.5 times of:
  All C(H,H,H) groups
2.a Secondary CH2 refined with riding coordinates:
 C12(H12A,H12B)
2.b Aromatic/amide H refined with riding coordinates:
 C1(H1), C2(H2), C3(H3), C4(H4), C14(H14), C15(H15), C17(H17), C18(H18)
2.c Idealised Me refined as rotating group:
 C19(H19A,H19B,H19C), C20(H20A,H20B,H20C), C21(H21A,H21B,H21C), C22(H22A,H22B,
 H22C)
;
_olex2_submission_special_instructions 'No special instructions were received'

loop_
_space_group_symop_operation_xyz
'x, y, z'
'-x, -y, -z'

loop_
_atom_site_label
_atom_site_type_symbol
_atom_site_fract_x
_atom_site_fract_y
_atom_site_fract_z
_atom_site_U_iso_or_equiv
_atom_site_adp_type
_atom_site_occupancy
_atom_site_site_symmetry_order
_atom_site_calc_flag
_atom_site_refinement_flags_posn
_atom_site_refinement_flags_adp
_atom_site_refinement_flags_occupancy
_atom_site_disorder_assembly
_atom_site_disorder_group
S1 S 0.30001(5) 0.35831(3) 1.04412(2) 0.02605(10) Uani 1 1 d . . . . .
O1 O 0.56107(14) 0.65818(9) 0.56159(7) 0.0321(2) Uani 1 1 d . . . . .
O2 O 0.20678(14) 0.60353(9) 0.53840(7) 0.0268(2) Uani 1 1 d . . . . .
O3 O 0.23393(14) 0.64497(8) 0.75180(7) 0.0263(2) Uani 1 1 d . . . . .
O4 O 0.48822(16) 0.29627(10) 0.86181(8) 0.0389(3) Uani 1 1 d . . . . .
O5 O 0.17754(17) 0.42974(10) 1.10097(7) 0.0366(3) Uani 1 1 d . . . . .
O6 O 0.49341(16) 0.32859(10) 1.05957(8) 0.0380(3) Uani 1 1 d . . . . .
O7 O 0.06153(15) 0.81689(11) 0.39106(8) 0.0352(2) Uani 1 1 d . . . . .
N1 N 0.28006(16) 0.72067(10) 0.49874(8) 0.0247(2) Uani 1 1 d . . . . .
N2 N 0.33392(16) 0.44453(10) 0.74643(8) 0.0241(2) Uani 1 1 d . . . . .
C1 C 0.6519(2) 0.93538(14) 0.41851(10) 0.0297(3) Uani 1 1 d . . . . .
H1 H 0.757715 0.901884 0.452250 0.036 Uiso 1 1 calc R . . . .
C2 C 0.6449(2) 1.05686(15) 0.34769(11) 0.0352(3) Uani 1 1 d . . . . .
H2 H 0.748658 1.106589 0.332563 0.042 Uiso 1 1 calc R . . . .
C3 C 0.4898(2) 1.10629(14) 0.29909(11) 0.0362(3) Uani 1 1 d . . . . .
H3 H 0.488235 1.189738 0.252312 0.043 Uiso 1 1 calc R . . . .
C4 C 0.3361(2) 1.03559(14) 0.31773(10) 0.0318(3) Uani 1 1 d . . . . .
H4 H 0.230014 1.068903 0.284210 0.038 Uiso 1 1 calc R . . . .
C5 C 0.34416(19) 0.91496(13) 0.38697(9) 0.0251(3) Uani 1 1 d . . . . .
C6 C 0.49862(19) 0.86634(12) 0.43720(9) 0.0244(3) Uani 1 1 d . . . . .
C7 C 0.46329(19) 0.73659(12) 0.50752(9) 0.0240(3) Uani 1 1 d . . . . .
C8 C 0.20518(19) 0.81814(13) 0.42066(9) 0.0255(3) Uani 1 1 d . . . . .
C9 C 0.09530(19) 0.58561(13) 0.63764(9) 0.0249(3) Uani 1 1 d . . . . .
C10 C 0.22970(18) 0.56377(12) 0.71483(9) 0.0214(2) Uani 1 1 d . . . . .
C11 C 0.38164(19) 0.39173(12) 0.84189(10) 0.0243(3) Uani 1 1 d . . . . .
C12 C 0.28534(19) 0.45302(12) 0.91843(9) 0.0231(3) Uani 1 1 d . . . . .
H12A H 0.151004 0.474268 0.910335 0.028 Uiso 1 1 calc R . . . .
H12B H 0.341094 0.534060 0.904900 0.028 Uiso 1 1 calc R . . . .
C13 C 0.2012(2) 0.21419(12) 1.06637(9) 0.0254(3) Uani 1 1 d . . . . .
C14 C 0.0070(2) 0.21304(14) 1.08564(11) 0.0334(3) Uani 1 1 d . . . . .
H14 H -0.071236 0.289692 1.081854 0.040 Uiso 1 1 calc R . . . .
C15 C -0.0709(2) 0.09813(16) 1.11050(12) 0.0391(4) Uani 1 1 d . . . . .
H15 H -0.203766 0.096895 1.122388 0.047 Uiso 1 1 calc R . . . .
C16 C 0.0412(3) -0.01500(14) 1.11835(11) 0.0379(4) Uani 1 1 d . . . . .
C17 C 0.2350(3) -0.01139(14) 1.09736(12) 0.0389(4) Uani 1 1 d . . . . .
H17 H 0.313103 -0.088101 1.101152 0.047 Uiso 1 1 calc R . . . .
C18 C 0.3165(2) 0.10292(14) 1.07086(11) 0.0329(3) Uani 1 1 d . . . . .
H18 H 0.449198 0.104778 1.056033 0.039 Uiso 1 1 calc R . . . .
C19 C -0.0415(2) 0.70108(14) 0.63862(10) 0.0305(3) Uani 1 1 d . . . . .
H19A H 0.028563 0.775670 0.623593 0.046 Uiso 1 1 calc GR . . . .
H19B H -0.117221 0.685204 0.704260 0.046 Uiso 1 1 calc GR . . . .
H19C H -0.124196 0.716999 0.588646 0.046 Uiso 1 1 calc GR . . . .
C20 C -0.0103(2) 0.47007(15) 0.65544(12) 0.0398(4) Uani 1 1 d . . . . .
H20A H -0.099837 0.491305 0.608118 0.060 Uiso 1 1 calc GR . . . .
H20B H -0.078347 0.445223 0.723131 0.060 Uiso 1 1 calc GR . . . .
H20C H 0.079248 0.399192 0.646547 0.060 Uiso 1 1 calc GR . . . .
C21 C 0.4238(2) 0.37595(14) 0.67700(11) 0.0343(3) Uani 1 1 d . . . . .
H21A H 0.560625 0.369928 0.673582 0.052 Uiso 1 1 calc GR . . . .
H21B H 0.389364 0.422222 0.611048 0.052 Uiso 1 1 calc GR . . . .
H21C H 0.381195 0.290049 0.700153 0.052 Uiso 1 1 calc GR . . . .
C22 C -0.0461(4) -0.14021(18) 1.15167(14) 0.0589(6) Uani 1 1 d . . . . .
H22A H -0.081735 -0.168094 1.223811 0.088 Uiso 1 1 calc GR . . . .
H22B H 0.044937 -0.204546 1.132926 0.088 Uiso 1 1 calc GR . . . .
H22C H -0.158041 -0.129233 1.119904 0.088 Uiso 1 1 calc GR . . . .

loop_
_atom_site_aniso_label
_atom_site_aniso_U_11
_atom_site_aniso_U_22
_atom_site_aniso_U_33
_atom_site_aniso_U_23
_atom_site_aniso_U_13
_atom_site_aniso_U_12
S1 0.03714(19) 0.02270(16) 0.01838(16) -0.00220(12) -0.00824(13) -0.00836(13)
O1 0.0330(5) 0.0293(5) 0.0303(5) -0.0026(4) -0.0125(4) 0.0023(4)
O2 0.0380(5) 0.0230(5) 0.0196(4) -0.0057(4) -0.0043(4) -0.0062(4)
O3 0.0365(5) 0.0194(4) 0.0231(5) -0.0055(4) -0.0081(4) -0.0009(4)
O4 0.0442(6) 0.0327(6) 0.0306(5) -0.0045(4) -0.0078(5) 0.0154(5)
O5 0.0592(7) 0.0298(5) 0.0229(5) -0.0104(4) -0.0018(5) -0.0113(5)
O6 0.0429(6) 0.0353(6) 0.0341(6) 0.0016(4) -0.0197(5) -0.0120(5)
O7 0.0316(5) 0.0430(6) 0.0279(5) -0.0043(4) -0.0112(4) -0.0018(4)
N1 0.0276(6) 0.0228(5) 0.0197(5) -0.0007(4) -0.0048(4) -0.0032(4)
N2 0.0325(6) 0.0197(5) 0.0184(5) -0.0058(4) -0.0039(4) 0.0021(4)
C1 0.0297(7) 0.0326(7) 0.0252(7) -0.0091(6) -0.0004(5) -0.0030(6)
C2 0.0420(8) 0.0329(8) 0.0283(7) -0.0083(6) 0.0038(6) -0.0112(6)
C3 0.0512(9) 0.0253(7) 0.0242(7) -0.0010(6) 0.0008(6) -0.0043(6)
C4 0.0391(8) 0.0288(7) 0.0212(6) -0.0024(5) -0.0047(6) 0.0034(6)
C5 0.0289(7) 0.0251(6) 0.0181(6) -0.0057(5) -0.0014(5) 0.0020(5)
C6 0.0287(6) 0.0242(6) 0.0178(6) -0.0062(5) -0.0008(5) 0.0008(5)
C7 0.0268(6) 0.0254(6) 0.0189(6) -0.0077(5) -0.0025(5) 0.0010(5)
C8 0.0280(7) 0.0277(7) 0.0177(6) -0.0051(5) -0.0038(5) 0.0030(5)
C9 0.0291(7) 0.0251(6) 0.0185(6) -0.0021(5) -0.0052(5) -0.0062(5)
C10 0.0258(6) 0.0190(6) 0.0162(5) -0.0020(4) -0.0021(5) -0.0023(5)
C11 0.0267(6) 0.0215(6) 0.0214(6) -0.0024(5) -0.0043(5) -0.0012(5)
C12 0.0298(6) 0.0202(6) 0.0176(6) -0.0021(5) -0.0066(5) -0.0029(5)
C13 0.0362(7) 0.0214(6) 0.0180(6) -0.0033(5) -0.0046(5) -0.0076(5)
C14 0.0368(8) 0.0312(7) 0.0339(8) -0.0151(6) 0.0019(6) -0.0060(6)
C15 0.0408(8) 0.0442(9) 0.0347(8) -0.0161(7) 0.0065(6) -0.0187(7)
C16 0.0655(11) 0.0291(7) 0.0203(6) -0.0034(6) -0.0057(7) -0.0196(7)
C17 0.0610(11) 0.0214(7) 0.0332(8) -0.0039(6) -0.0162(7) 0.0004(7)
C18 0.0385(8) 0.0283(7) 0.0295(7) -0.0038(6) -0.0113(6) -0.0009(6)
C19 0.0263(7) 0.0350(7) 0.0245(7) -0.0025(6) -0.0055(5) 0.0007(6)
C20 0.0485(9) 0.0351(8) 0.0356(8) -0.0002(6) -0.0148(7) -0.0195(7)
C21 0.0510(9) 0.0249(7) 0.0246(7) -0.0103(5) -0.0021(6) 0.0062(6)
C22 0.1053(17) 0.0393(9) 0.0348(9) -0.0011(7) -0.0120(10) -0.0396(10)

loop_
_atom_type_symbol
_atom_type_description
_atom_type_scat_dispersion_real
_atom_type_scat_dispersion_imag
_atom_type_scat_source
C C 0.0033 0.0016 'International Tables Vol C Tables 4.2.6.8 and 6.1.1.4'
H H 0.0000 0.0000 'International Tables Vol C Tables 4.2.6.8 and 6.1.1.4'
N N 0.0061 0.0033 'International Tables Vol C Tables 4.2.6.8 and 6.1.1.4'
O O 0.0106 0.0060 'International Tables Vol C Tables 4.2.6.8 and 6.1.1.4'
S S 0.1246 0.1234 'International Tables Vol C Tables 4.2.6.8 and 6.1.1.4'

loop_
_geom_angle_atom_site_label_1
_geom_angle_atom_site_label_2
_geom_angle_atom_site_label_3
_geom_angle
_geom_angle_site_symmetry_1
_geom_angle_site_symmetry_3
_geom_angle_publ_flag
O5 S1 C12 103.97(7) . . ?
O5 S1 C13 108.02(7) . . ?
O6 S1 O5 118.32(7) . . ?
O6 S1 C12 110.13(7) . . ?
O6 S1 C13 108.24(7) . . ?
C13 S1 C12 107.70(6) . . ?
N1 O2 C9 112.51(9) . . ?
O2 N1 C7 121.96(10) . . ?
O2 N1 C8 121.00(11) . . ?
C7 N1 C8 113.64(11) . . ?
C10 N2 C21 122.03(11) . . ?
C11 N2 C10 122.56(11) . . ?
C11 N2 C21 114.83(11) . . ?
C2 C1 H1 121.4 . . ?
C6 C1 H1 121.4 . . ?
C6 C1 C2 117.11(14) . . ?
C1 C2 H2 119.3 . . ?
C3 C2 C1 121.47(14) . . ?
C3 C2 H2 119.3 . . ?
C2 C3 H3 119.5 . . ?
C2 C3 C4 121.10(14) . . ?
C4 C3 H3 119.5 . . ?
C3 C4 H4 121.3 . . ?
C5 C4 C3 117.36(14) . . ?
C5 C4 H4 121.3 . . ?
C4 C5 C6 121.49(14) . . ?
C4 C5 C8 129.47(13) . . ?
C6 C5 C8 109.04(11) . . ?
C1 C6 C5 121.46(13) . . ?
C1 C6 C7 129.97(13) . . ?
C5 C6 C7 108.57(12) . . ?
O1 C7 N1 124.62(13) . . ?
O1 C7 C6 131.25(13) . . ?
N1 C7 C6 104.14(11) . . ?
O7 C8 N1 125.49(13) . . ?
O7 C8 C5 130.69(12) . . ?
N1 C8 C5 103.83(11) . . ?
O2 C9 C10 109.45(11) . . ?
O2 C9 C19 111.17(10) . . ?
O2 C9 C20 103.70(11) . . ?
C19 C9 C10 109.04(11) . . ?
C19 C9 C20 110.46(13) . . ?
C20 C9 C10 112.97(11) . . ?
O3 C10 N2 120.93(12) . . ?
O3 C10 C9 119.94(12) . . ?
N2 C10 C9 118.93(11) . . ?
O4 C11 N2 119.76(13) . . ?
O4 C11 C12 122.64(12) . . ?
N2 C11 C12 117.47(11) . . ?
S1 C12 H12A 108.5 . . ?
S1 C12 H12B 108.5 . . ?
C11 C12 S1 115.21(9) . . ?
C11 C12 H12A 108.5 . . ?
C11 C12 H12B 108.5 . . ?
H12A C12 H12B 107.5 . . ?
C14 C13 S1 118.66(11) . . ?
C18 C13 S1 120.25(12) . . ?
C18 C13 C14 120.95(13) . . ?
C13 C14 H14 120.6 . . ?
C15 C14 C13 118.88(15) . . ?
C15 C14 H14 120.6 . . ?
C14 C15 H15 119.3 . . ?
C16 C15 C14 121.31(16) . . ?
C16 C15 H15 119.3 . . ?
C15 C16 C17 118.82(14) . . ?
C15 C16 C22 120.48(18) . . ?
C17 C16 C22 120.68(17) . . ?
C16 C17 H17 119.5 . . ?
C16 C17 C18 120.94(15) . . ?
C18 C17 H17 119.5 . . ?
C13 C18 C17 119.05(15) . . ?
C13 C18 H18 120.5 . . ?
C17 C18 H18 120.5 . . ?
C9 C19 H19A 109.5 . . ?
C9 C19 H19B 109.5 . . ?
C9 C19 H19C 109.5 . . ?
H19A C19 H19B 109.5 . . ?
H19A C19 H19C 109.5 . . ?
H19B C19 H19C 109.5 . . ?
C9 C20 H20A 109.5 . . ?
C9 C20 H20B 109.5 . . ?
C9 C20 H20C 109.5 . . ?
H20A C20 H20B 109.5 . . ?
H20A C20 H20C 109.5 . . ?
H20B C20 H20C 109.5 . . ?
N2 C21 H21A 109.5 . . ?
N2 C21 H21B 109.5 . . ?
N2 C21 H21C 109.5 . . ?
H21A C21 H21B 109.5 . . ?
H21A C21 H21C 109.5 . . ?
H21B C21 H21C 109.5 . . ?
C16 C22 H22A 109.5 . . ?
C16 C22 H22B 109.5 . . ?
C16 C22 H22C 109.5 . . ?
H22A C22 H22B 109.5 . . ?
H22A C22 H22C 109.5 . . ?
H22B C22 H22C 109.5 . . ?

loop_
_geom_bond_atom_site_label_1
_geom_bond_atom_site_label_2
_geom_bond_distance
_geom_bond_site_symmetry_2
_geom_bond_publ_flag
S1 O5 1.4438(12) . ?
S1 O6 1.4378(13) . ?
S1 C12 1.7847(14) . ?
S1 C13 1.7643(15) . ?
O1 C7 1.2042(17) . ?
O2 N1 1.3812(15) . ?
O2 C9 1.4792(16) . ?
O3 C10 1.2079(16) . ?
O4 C11 1.2090(17) . ?
O7 C8 1.2029(18) . ?
N1 C7 1.4021(18) . ?
N1 C8 1.4098(17) . ?
N2 C10 1.4103(17) . ?
N2 C11 1.3960(17) . ?
N2 C21 1.4726(17) . ?
C1 H1 0.9500 . ?
C1 C2 1.399(2) . ?
C1 C6 1.380(2) . ?
C2 H2 0.9500 . ?
C2 C3 1.387(2) . ?
C3 H3 0.9500 . ?
C3 C4 1.393(2) . ?
C4 H4 0.9500 . ?
C4 C5 1.3833(19) . ?
C5 C6 1.3943(19) . ?
C5 C8 1.485(2) . ?
C6 C7 1.4898(18) . ?
C9 C10 1.5541(18) . ?
C9 C19 1.516(2) . ?
C9 C20 1.5203(19) . ?
C11 C12 1.5117(19) . ?
C12 H12A 0.9900 . ?
C12 H12B 0.9900 . ?
C13 C14 1.388(2) . ?
C13 C18 1.387(2) . ?
C14 H14 0.9500 . ?
C14 C15 1.386(2) . ?
C15 H15 0.9500 . ?
C15 C16 1.386(3) . ?
C16 C17 1.388(3) . ?
C16 C22 1.510(2) . ?
C17 H17 0.9500 . ?
C17 C18 1.391(2) . ?
C18 H18 0.9500 . ?
C19 H19A 0.9800 . ?
C19 H19B 0.9800 . ?
C19 H19C 0.9800 . ?
C20 H20A 0.9800 . ?
C20 H20B 0.9800 . ?
C20 H20C 0.9800 . ?
C21 H21A 0.9800 . ?
C21 H21B 0.9800 . ?
C21 H21C 0.9800 . ?
C22 H22A 0.9800 . ?
C22 H22B 0.9800 . ?
C22 H22C 0.9800 . ?
